data_7243242
loop_
_publ_author_name
'Bereczki, Laura'
'Zodge, Amit'
'K\>or\"osi, M\'arton'
'Holczbauer, Tam\'as'
'De, Sourav'
'Sz\'ekely, Edit'
'Bombicz, Petra'

_publ_section_title
;
 A bug in enantiomer separation: double salt formation -- diastereomeric
 and double salt structures of 1-cyclohexylethylammonium 2- and
 4-chloromandelate
;
_journal_issue 31
_journal_name_full CrystEngComm
_journal_page_first 5367
_journal_page_last 5376
_journal_paper_doi 10.1039/D1CE00145K
_journal_volume 23
_journal_year 2021
_chemical_absolute_configuration rmad
_chemical_formula_moiety 'C8 H18 N 1+, C8 H6 Cl O3 1-'
_chemical_formula_sum 'C16 H24 Cl N O3'
_chemical_formula_weight 313.81
_chemical_melting_point 410(1)
_chemical_name_common
;
(S)-(1-cyclohexylethyl)ammonium (S)-2-chloromandelate'
;
_chemical_name_systematic
;
(S)-(1-cyclohexylethyl)ammonium (S)-2-(2-chlorophenyl)-2-hydroxyacetate
;
_space_group_crystal_system orthorhombic
_space_group_IT_number 19
_space_group_name_Hall 'P 2ac 2ab'
_space_group_name_H-M_alt 'P 21 21 21'
_atom_sites_solution_hydrogens geom
_atom_sites_solution_primary direct
_atom_sites_solution_secondary difmap
_audit_creation_method SHELXL-2014/7
_audit_update_record
;
2021-01-29 deposited with the CCDC.	2021-07-05 downloaded from the CCDC.
;
_cell_angle_alpha 90
_cell_angle_beta 90
_cell_angle_gamma 90
_cell_formula_units_Z 4
_cell_length_a 6.8200(3)
_cell_length_b 8.8363(3)
_cell_length_c 26.1400(11)
_cell_measurement_reflns_used 47931
_cell_measurement_temperature 100(2)
_cell_measurement_theta_max 27.470
_cell_measurement_theta_min 3.085
_cell_volume 1575.29(11)
_computing_cell_refinement
;
RAPID-AUTO (Rigaku Corp., Tokyo, Japan, 2015)
;
_computing_data_collection
;
RAPID-AUTO (Rigaku Corp., Tokyo, Japan, 2015)
;
_computing_data_reduction
;
RAPID-AUTO (Rigaku Corp., Tokyo, Japan, 2015)
;
_computing_molecular_graphics
;
Spek, A.L. (2003). J.Appl.Cryst. 36,7-13.
;
_computing_publication_material
;
C. F. Macrae, J. Appl. Cryst., 41, 466-470, 2008
;
_computing_structure_refinement 'SHELXL-2014/7 (Sheldrick, 2014)'
_computing_structure_solution
;
  Sheldrick, G. M. (2015). Acta Cryst. A71, 3-8.
;
_diffrn_ambient_temperature 100(2)
_diffrn_detector_area_resol_mean 10.0000
_diffrn_measured_fraction_theta_full 0.998
_diffrn_measured_fraction_theta_max 0.998
_diffrn_measurement_device_type RAXIS-RAPID
_diffrn_measurement_method dtprofit.ref
_diffrn_radiation_type MoK\a
_diffrn_radiation_wavelength 0.71075
_diffrn_reflns_av_R_equivalents 0.0385
_diffrn_reflns_av_unetI/netI 0.0174
_diffrn_reflns_Laue_measured_fraction_full 0.998
_diffrn_reflns_Laue_measured_fraction_max 0.998
_diffrn_reflns_limit_h_max 8
_diffrn_reflns_limit_h_min -8
_diffrn_reflns_limit_k_max 11
_diffrn_reflns_limit_k_min -10
_diffrn_reflns_limit_l_max 33
_diffrn_reflns_limit_l_min -33
_diffrn_reflns_number 50543
_diffrn_reflns_point_group_measured_fraction_full 0.999
_diffrn_reflns_point_group_measured_fraction_max 0.998
_diffrn_reflns_theta_full 25.242
_diffrn_reflns_theta_max 27.471
_diffrn_reflns_theta_min 3.087
_diffrn_source 'Sealed Tube'
_exptl_absorpt_coefficient_mu 0.252
_exptl_absorpt_correction_T_max 0.985
_exptl_absorpt_correction_T_min 0.974
_exptl_absorpt_correction_type numerical
_exptl_absorpt_process_details
;
  NUMABS, Numerical Absorption correction Program (T.Higashi, 2011)
;
_exptl_crystal_colour colorless
_exptl_crystal_density_diffrn 1.323
_exptl_crystal_description block
_exptl_crystal_F_000 672
_exptl_crystal_size_max 0.63
_exptl_crystal_size_mid 0.50
_exptl_crystal_size_min 0.41
_exptl_transmission_factor_max 0.98470
_exptl_transmission_factor_min 0.97370
_refine_diff_density_max 0.406
_refine_diff_density_min -0.278
_refine_diff_density_rms 0.042
_refine_ls_abs_structure_details
;
 Flack x determined using 1211 quotients [(I+)-(I-)]/[(I+)+(I-)]
 (Parsons, Flack and Wagner, Acta Cryst. B69 (2013) 249-259).
;
_refine_ls_abs_structure_Flack 0.041(10)
_refine_ls_extinction_method none
_refine_ls_goodness_of_fit_ref 0.990
_refine_ls_hydrogen_treatment constr
_refine_ls_matrix_type full
_refine_ls_number_parameters 194
_refine_ls_number_reflns 50543
_refine_ls_number_restraints 0
_refine_ls_restrained_S_all 0.990
_refine_ls_R_factor_all 0.0536
_refine_ls_R_factor_gt 0.0393
_refine_ls_shift/su_max 0.000
_refine_ls_shift/su_mean 0.000
_refine_ls_structure_factor_coef Fsqd
_refine_ls_weighting_details 'w=1/[\s^2^(Fo^2^)+(0.0357P)^2^] where P=(Fo^2^+2Fc^2^)/3'
_refine_ls_weighting_scheme calc
_refine_ls_wR_factor_gt 0.0738
_refine_ls_wR_factor_ref 0.0772
_reflns_Friedel_coverage 0.718
_reflns_Friedel_fraction_full 1.000
_reflns_Friedel_fraction_max 0.999
_reflns_number_gt 41935
_reflns_number_total 50543
_reflns_threshold_expression 'I > 2\s(I)'
_cod_data_source_file d1ce00145k2.cif
_cod_data_source_block shelx
_cod_depositor_comments 'Adding full bibliography for 7243242--7243247.cif.'
_cod_database_code 7243242
_shelx_space_group_comment
;
The symmetry employed for this shelxl refinement is uniquely defined
by the following loop, which should always be used as a source of
symmetry information in preference to the above space-group names.
They are only intended as comments.
;

loop_
_space_group_symop_operation_xyz
'x, y, z'
'-x+1/2, -y, z+1/2'
'x+1/2, -y+1/2, -z'
'-x, y+1/2, -z+1/2'

loop_
_atom_site_label
_atom_site_type_symbol
_atom_site_fract_x
_atom_site_fract_y
_atom_site_fract_z
_atom_site_U_iso_or_equiv
_atom_site_adp_type
_atom_site_occupancy
_atom_site_site_symmetry_order
_atom_site_calc_flag
_atom_site_refinement_flags_posn
_atom_site_refinement_flags_adp
_atom_site_refinement_flags_occupancy
_atom_site_disorder_assembly
_atom_site_disorder_group
Cl1 Cl 0.46659(11) 0.78710(8) 0.14083(3) 0.02854(18) Uani 1 1 d . . . . .
O2 O 0.6948(3) 0.5539(2) 0.23013(7) 0.0206(4) Uani 1 1 d . . . . .
O1 O 1.0183(3) 0.5546(2) 0.24465(6) 0.0230(4) Uani 1 1 d . . . . .
O3 O 1.0673(3) 0.81850(19) 0.19454(6) 0.0201(4) Uani 1 1 d . . . . .
H3 H 1.0575 0.8939 0.2126 0.030 Uiso 1 1 calc R U . . .
C4 C 0.6718(4) 0.7127(3) 0.10982(9) 0.0199(6) Uani 1 1 d . . . . .
C1 C 0.8661(4) 0.6065(3) 0.22488(9) 0.0161(6) Uani 1 1 d . . . . .
C3 C 0.8492(4) 0.6997(3) 0.13493(9) 0.0164(5) Uani 1 1 d . . . . .
C5 C 0.6483(5) 0.6706(3) 0.05917(10) 0.0289(8) Uani 1 1 d . . . . .
H5 H 0.5268 0.6793 0.0433 0.035 Uiso 1 1 calc R U . . .
C2 C 0.8831(4) 0.7477(3) 0.19037(9) 0.0155(6) Uani 1 1 d . . . . .
H2 H 0.7811 0.8202 0.2002 0.019 Uiso 1 1 calc R U . . .
C6 C 0.8076(5) 0.6155(3) 0.03257(11) 0.0347(8) Uani 1 1 d . . . . .
H6 H 0.7940 0.5879 -0.0016 0.042 Uiso 1 1 calc R U . . .
C8 C 1.0071(5) 0.6413(3) 0.10728(10) 0.0246(7) Uani 1 1 d . . . . .
H8 H 1.1277 0.6292 0.1234 0.030 Uiso 1 1 calc R U . . .
C7 C 0.9875(5) 0.6013(3) 0.05649(10) 0.0335(8) Uani 1 1 d . . . . .
H7 H 1.0950 0.5648 0.0384 0.040 Uiso 1 1 calc R U . . .
N1 N 0.6294(3) 0.2386(2) 0.22763(7) 0.0177(5) Uani 1 1 d . . . . .
H1A H 0.6592 0.3353 0.2331 0.027 Uiso 1 1 calc R U . . .
H1B H 0.7384 0.1833 0.2283 0.027 Uiso 1 1 calc R U . . .
H1C H 0.5479 0.2066 0.2519 0.027 Uiso 1 1 calc R U . . .
C11 C 0.6779(4) 0.2380(3) 0.13162(9) 0.0182(6) Uani 1 1 d . . . . .
H11 H 0.7270 0.3422 0.1309 0.022 Uiso 1 1 calc R U . . .
C12 C 0.8520(4) 0.1307(3) 0.13772(10) 0.0230(6) Uani 1 1 d . . . . .
H12A H 0.8029 0.0301 0.1453 0.028 Uiso 1 1 calc R U . . .
H12B H 0.9298 0.1635 0.1667 0.028 Uiso 1 1 calc R U . . .
C9 C 0.5319(4) 0.2225(3) 0.17599(8) 0.0187(6) Uani 1 1 d . . . . .
H9 H 0.4745 0.1210 0.1742 0.022 Uiso 1 1 calc R U . . .
C14 C 0.8667(4) 0.0811(3) 0.04325(10) 0.0249(7) Uani 1 1 d . . . . .
H14A H 0.9524 0.0790 0.0136 0.030 Uiso 1 1 calc R U . . .
H14B H 0.8094 -0.0186 0.0473 0.030 Uiso 1 1 calc R U . . .
C13 C 0.9846(5) 0.1217(3) 0.09071(10) 0.0268(7) Uani 1 1 d . . . . .
H13A H 1.0489 0.2184 0.0856 0.032 Uiso 1 1 calc R U . . .
H13B H 1.0851 0.0458 0.0963 0.032 Uiso 1 1 calc R U . . .
C15 C 0.7064(4) 0.1966(3) 0.03514(9) 0.0247(6) Uani 1 1 d . . . . .
H15A H 0.6311 0.1695 0.0050 0.030 Uiso 1 1 calc R U . . .
H15B H 0.7650 0.2951 0.0291 0.030 Uiso 1 1 calc R U . . .
C16 C 0.5690(4) 0.2063(3) 0.08131(9) 0.0232(6) Uani 1 1 d . . . . .
H16A H 0.4979 0.1117 0.0845 0.028 Uiso 1 1 calc R U . . .
H16B H 0.4739 0.2861 0.0755 0.028 Uiso 1 1 calc R U . . .
C10 C 0.3650(4) 0.3361(3) 0.17448(10) 0.0247(7) Uani 1 1 d . . . . .
H10A H 0.2887 0.3276 0.2052 0.037 Uiso 1 1 calc R U . . .
H10B H 0.2832 0.3158 0.1454 0.037 Uiso 1 1 calc R U . . .
H10C H 0.4176 0.4365 0.1719 0.037 Uiso 1 1 calc R U . . .

loop_
_atom_site_aniso_label
_atom_site_aniso_U_11
_atom_site_aniso_U_22
_atom_site_aniso_U_33
_atom_site_aniso_U_23
_atom_site_aniso_U_13
_atom_site_aniso_U_12
Cl1 0.0173(4) 0.0320(4) 0.0363(4) 0.0020(3) -0.0053(3) 0.0008(3)
O2 0.0176(12) 0.0198(10) 0.0243(10) 0.0019(7) 0.0012(8) -0.0025(9)
O1 0.0203(12) 0.0253(10) 0.0235(10) 0.0067(7) -0.0041(8) 0.0019(9)
O3 0.0183(12) 0.0188(10) 0.0231(10) -0.0048(7) -0.0027(8) -0.0035(8)
C4 0.0207(16) 0.0171(13) 0.0219(13) 0.0031(11) -0.0017(11) -0.0045(13)
C1 0.0209(18) 0.0160(13) 0.0114(12) -0.0044(10) -0.0003(11) 0.0007(13)
C3 0.0191(16) 0.0130(12) 0.0171(12) 0.0017(10) 0.0006(11) -0.0027(12)
C5 0.038(2) 0.0270(16) 0.0222(14) 0.0038(11) -0.0105(13) -0.0113(15)
C2 0.0133(15) 0.0162(14) 0.0170(12) -0.0003(9) -0.0015(10) -0.0005(12)
C6 0.058(3) 0.0311(17) 0.0155(15) -0.0039(12) -0.0011(15) -0.0164(17)
C8 0.023(2) 0.0253(14) 0.0256(15) -0.0043(11) 0.0013(12) -0.0050(14)
C7 0.041(2) 0.0320(17) 0.0277(15) -0.0107(12) 0.0148(15) -0.0100(17)
N1 0.0171(13) 0.0190(12) 0.0169(10) -0.0003(8) 0.0007(9) 0.0005(10)
C11 0.0195(16) 0.0178(13) 0.0174(13) -0.0001(10) -0.0008(10) -0.0018(11)
C12 0.0207(17) 0.0316(15) 0.0168(13) 0.0017(11) -0.0007(12) 0.0015(13)
C9 0.0195(15) 0.0208(13) 0.0158(11) -0.0019(10) -0.0018(11) -0.0030(14)
C14 0.0310(19) 0.0235(15) 0.0201(14) -0.0008(11) 0.0053(13) -0.0020(14)
C13 0.0219(19) 0.0347(16) 0.0238(14) 0.0029(11) 0.0041(12) 0.0042(15)
C15 0.0319(19) 0.0252(15) 0.0169(13) -0.0007(11) -0.0039(11) -0.0018(14)
C16 0.0239(18) 0.0274(15) 0.0183(13) 0.0003(11) -0.0042(11) 0.0023(14)
C10 0.0200(18) 0.0324(16) 0.0217(14) -0.0030(11) -0.0026(12) 0.0032(14)

loop_
_atom_type_symbol
_atom_type_description
_atom_type_scat_dispersion_real
_atom_type_scat_dispersion_imag
_atom_type_scat_source
C C 0.0033 0.0016 'International Tables Vol C Tables 4.2.6.8 and 6.1.1.4'
H H 0.0000 0.0000 'International Tables Vol C Tables 4.2.6.8 and 6.1.1.4'
Cl Cl 0.1484 0.1585 'International Tables Vol C Tables 4.2.6.8 and 6.1.1.4'
N N 0.0061 0.0033 'International Tables Vol C Tables 4.2.6.8 and 6.1.1.4'
O O 0.0106 0.0060 'International Tables Vol C Tables 4.2.6.8 and 6.1.1.4'

loop_
_geom_angle_atom_site_label_1
_geom_angle_atom_site_label_2
_geom_angle_atom_site_label_3
_geom_angle
_geom_angle_site_symmetry_1
_geom_angle_site_symmetry_3
_geom_angle_publ_flag
C2 O3 H3 109.5 . . ?
C3 C4 C5 122.2(3) . . ?
C3 C4 Cl1 120.86(19) . . ?
C5 C4 Cl1 116.9(2) . . ?
O1 C1 O2 126.1(2) . . ?
O1 C1 C2 118.4(2) . . ?
O2 C1 C2 115.5(2) . . ?
C4 C3 C8 117.4(2) . . ?
C4 C3 C2 124.1(2) . . ?
C8 C3 C2 118.5(2) . . ?
C6 C5 C4 119.1(3) . . ?
C6 C5 H5 120.5 . . ?
C4 C5 H5 120.5 . . ?
O3 C2 C3 109.4(2) . . ?
O3 C2 C1 112.4(2) . . ?
C3 C2 C1 108.57(19) . . ?
O3 C2 H2 108.8 . . ?
C3 C2 H2 108.8 . . ?
C1 C2 H2 108.8 . . ?
C5 C6 C7 120.2(3) . . ?
C5 C6 H6 119.9 . . ?
C7 C6 H6 119.9 . . ?
C7 C8 C3 121.2(3) . . ?
C7 C8 H8 119.4 . . ?
C3 C8 H8 119.4 . . ?
C8 C7 C6 119.8(3) . . ?
C8 C7 H7 120.1 . . ?
C6 C7 H7 120.1 . . ?
C9 N1 H1A 109.5 . . ?
C9 N1 H1B 109.5 . . ?
H1A N1 H1B 109.5 . . ?
C9 N1 H1C 109.5 . . ?
H1A N1 H1C 109.5 . . ?
H1B N1 H1C 109.5 . . ?
C12 C11 C9 111.7(2) . . ?
C12 C11 C16 110.6(2) . . ?
C9 C11 C16 108.5(2) . . ?
C12 C11 H11 108.6 . . ?
C9 C11 H11 108.6 . . ?
C16 C11 H11 108.6 . . ?
C11 C12 C13 114.1(2) . . ?
C11 C12 H12A 108.7 . . ?
C13 C12 H12A 108.7 . . ?
C11 C12 H12B 108.7 . . ?
C13 C12 H12B 108.7 . . ?
H12A C12 H12B 107.6 . . ?
N1 C9 C10 106.92(19) . . ?
N1 C9 C11 112.4(2) . . ?
C10 C9 C11 114.1(2) . . ?
N1 C9 H9 107.7 . . ?
C10 C9 H9 107.7 . . ?
C11 C9 H9 107.7 . . ?
C15 C14 C13 109.7(2) . . ?
C15 C14 H14A 109.7 . . ?
C13 C14 H14A 109.7 . . ?
C15 C14 H14B 109.7 . . ?
C13 C14 H14B 109.7 . . ?
H14A C14 H14B 108.2 . . ?
C14 C13 C12 110.8(3) . . ?
C14 C13 H13A 109.5 . . ?
C12 C13 H13A 109.5 . . ?
C14 C13 H13B 109.5 . . ?
C12 C13 H13B 109.5 . . ?
H13A C13 H13B 108.1 . . ?
C14 C15 C16 111.7(2) . . ?
C14 C15 H15A 109.3 . . ?
C16 C15 H15A 109.3 . . ?
C14 C15 H15B 109.3 . . ?
C16 C15 H15B 109.3 . . ?
H15A C15 H15B 107.9 . . ?
C15 C16 C11 112.9(2) . . ?
C15 C16 H16A 109.0 . . ?
C11 C16 H16A 109.0 . . ?
C15 C16 H16B 109.0 . . ?
C11 C16 H16B 109.0 . . ?
H16A C16 H16B 107.8 . . ?
C9 C10 H10A 109.5 . . ?
C9 C10 H10B 109.5 . . ?
H10A C10 H10B 109.5 . . ?
C9 C10 H10C 109.5 . . ?
H10A C10 H10C 109.5 . . ?
H10B C10 H10C 109.5 . . ?

loop_
_geom_bond_atom_site_label_1
_geom_bond_atom_site_label_2
_geom_bond_distance
_geom_bond_site_symmetry_2
_geom_bond_publ_flag
Cl1 C4 1.746(3) . ?
O2 C1 1.265(3) . ?
O1 C1 1.247(3) . ?
O3 C2 1.408(3) . ?
O3 H3 0.8200 . ?
C4 C3 1.381(4) . ?
C4 C5 1.385(3) . ?
C1 C2 1.544(3) . ?
C3 C8 1.396(4) . ?
C3 C2 1.528(3) . ?
C5 C6 1.378(4) . ?
C5 H5 0.9300 . ?
C2 H2 0.9800 . ?
C6 C7 1.383(5) . ?
C6 H6 0.9300 . ?
C8 C7 1.381(3) . ?
C8 H8 0.9300 . ?
C7 H7 0.9300 . ?
N1 C9 1.511(3) . ?
N1 H1A 0.8900 . ?
N1 H1B 0.8900 . ?
N1 H1C 0.8900 . ?
C11 C12 1.528(4) . ?
C11 C9 1.535(3) . ?
C11 C16 1.536(3) . ?
C11 H11 0.9800 . ?
C12 C13 1.528(4) . ?
C12 H12A 0.9700 . ?
C12 H12B 0.9700 . ?
C9 C10 1.518(4) . ?
C9 H9 0.9800 . ?
C14 C15 1.511(4) . ?
C14 C13 1.521(4) . ?
C14 H14A 0.9700 . ?
C14 H14B 0.9700 . ?
C13 H13A 0.9700 . ?
C13 H13B 0.9700 . ?
C15 C16 1.530(4) . ?
C15 H15A 0.9700 . ?
C15 H15B 0.9700 . ?
C16 H16A 0.9700 . ?
C16 H16B 0.9700 . ?
C10 H10A 0.9600 . ?
C10 H10B 0.9600 . ?
C10 H10C 0.9600 . ?

loop_
_geom_torsion_atom_site_label_1
_geom_torsion_atom_site_label_2
_geom_torsion_atom_site_label_3
_geom_torsion_atom_site_label_4
_geom_torsion
_geom_torsion_site_symmetry_1
_geom_torsion_site_symmetry_2
_geom_torsion_site_symmetry_3
_geom_torsion_site_symmetry_4
_geom_torsion_publ_flag
C5 C4 C3 C8 -0.2(4) . . . . ?
Cl1 C4 C3 C8 -179.00(18) . . . . ?
C5 C4 C3 C2 178.7(2) . . . . ?
Cl1 C4 C3 C2 -0.2(4) . . . . ?
C3 C4 C5 C6 -0.9(4) . . . . ?
Cl1 C4 C5 C6 178.0(2) . . . . ?
C4 C3 C2 O3 -139.6(2) . . . . ?
C8 C3 C2 O3 39.2(3) . . . . ?
C4 C3 C2 C1 97.4(3) . . . . ?
C8 C3 C2 C1 -83.8(3) . . . . ?
O1 C1 C2 O3 -12.6(3) . . . . ?
O2 C1 C2 O3 167.6(2) . . . . ?
O1 C1 C2 C3 108.6(3) . . . . ?
O2 C1 C2 C3 -71.2(3) . . . . ?
C4 C5 C6 C7 0.7(4) . . . . ?
C4 C3 C8 C7 1.3(4) . . . . ?
C2 C3 C8 C7 -177.6(2) . . . . ?
C3 C8 C7 C6 -1.5(4) . . . . ?
C5 C6 C7 C8 0.4(4) . . . . ?
C9 C11 C12 C13 170.4(2) . . . . ?
C16 C11 C12 C13 49.4(3) . . . . ?
C12 C11 C9 N1 52.9(3) . . . . ?
C16 C11 C9 N1 175.1(2) . . . . ?
C12 C11 C9 C10 174.9(2) . . . . ?
C16 C11 C9 C10 -62.9(3) . . . . ?
C15 C14 C13 C12 57.6(3) . . . . ?
C11 C12 C13 C14 -54.5(3) . . . . ?
C13 C14 C15 C16 -58.4(3) . . . . ?
C14 C15 C16 C11 55.0(3) . . . . ?
C12 C11 C16 C15 -49.0(3) . . . . ?
C9 C11 C16 C15 -171.9(2) . . . . ?
